data_1573625
_journal_paper_doi 10.1039/D4DT03036B
_chemical_formula_moiety 'C15 H22 Au O P'
_chemical_formula_sum 'C15 H22 Au O P'
_chemical_formula_weight 446.26
_space_group_crystal_system orthorhombic
_space_group_IT_number 61
_space_group_name_Hall '-P 2ac 2ab'
_space_group_name_H-M_alt 'P b c a'
_atom_sites_solution_hydrogens geom
_atom_sites_solution_primary dual
_audit_creation_date 2023-05-15
_audit_creation_method
;
Olex2 1.5
(compiled 2023.03.06 svn.rbb2c1857 for OlexSys, GUI svn.r6748)
;
_audit_update_record
;
2024-07-24 deposited with the CCDC.	2025-01-09 downloaded from the CCDC.
;
_cell_angle_alpha 90
_cell_angle_beta 90
_cell_angle_gamma 90
_cell_formula_units_Z 8
_cell_length_a 16.5751(3)
_cell_length_b 9.7432(2)
_cell_length_c 16.0297(3)
_cell_measurement_reflns_used 3640
_cell_measurement_temperature 293(2)
_cell_measurement_theta_max 21.3400
_cell_measurement_theta_min 1.5970
_cell_volume 2588.71(9)
_computing_cell_refinement 'CrysAlisPro 1.171.42.49 (Rigaku OD, 2022)'
_computing_data_collection 'CrysAlisPro 1.171.42.49 (Rigaku OD, 2022)'
_computing_data_reduction 'CrysAlisPro 1.171.42.49 (Rigaku OD, 2022)'
_computing_molecular_graphics 'Olex2 1.5 (Dolomanov et al., 2009)'
_computing_publication_material 'Olex2 1.5 (Dolomanov et al., 2009)'
_computing_structure_refinement 'SHELXL 2018/3 (Sheldrick, 2015)'
_computing_structure_solution 'SHELXT 2018/2 (Sheldrick, 2018)'
_diffrn_ambient_environment 'Diamond Anvil Cell filled with Daphne-7575'
_diffrn_ambient_pressure 3300000
_diffrn_ambient_temperature 293(2)
_diffrn_crystal_treatment 'pressurized rapidly in Daphne-7575 as a hydrostatic medium'
_diffrn_detector 'Hybrid Pixel Array Detector'
_diffrn_detector_area_resol_mean 13.3333
_diffrn_measured_fraction_theta_full 0.825
_diffrn_measured_fraction_theta_max 0.509
_diffrn_measurement_details
;
List of Runs (angles in degrees, time in seconds):

  # Type    Start    End  Width  t~exp~   \w     \q     \k     \f   Frames
#--------------------------------------------------------------------------
  1  \w    -39.00  39.00   0.50    1.00    --    0.00   0.00   0.00  156
;
_diffrn_measurement_device 'abstract diffractometer'
_diffrn_measurement_device_type 'esperanto-CrysAlisPro-abstract goniometer imported esperanto images'
_diffrn_measurement_method '\w scans'
_diffrn_measurement_specimen_support 'Diamond Anvil Cell, effective opening angle 39 deg.'
_diffrn_orient_matrix_type 'CrysAlisPro convention (1999,Acta A55,543-557)'
_diffrn_orient_matrix_UB_11 -0.0160011292
_diffrn_orient_matrix_UB_12 -0.0104273331
_diffrn_orient_matrix_UB_13 0.0184639376
_diffrn_orient_matrix_UB_21 -0.0184161677
_diffrn_orient_matrix_UB_22 -0.0000037858
_diffrn_orient_matrix_UB_23 -0.0170651856
_diffrn_orient_matrix_UB_31 0.0040995788
_diffrn_orient_matrix_UB_32 -0.0407567951
_diffrn_orient_matrix_UB_33 -0.0047200834
_diffrn_radiation_monochromator synchrotron
_diffrn_radiation_probe x-ray
_diffrn_radiation_type synchrotron
_diffrn_radiation_wavelength 0.410
_diffrn_reflns_av_R_equivalents 0.0272
_diffrn_reflns_av_unetI/netI 0.0343
_diffrn_reflns_Laue_measured_fraction_full 0.825
_diffrn_reflns_Laue_measured_fraction_max 0.509
_diffrn_reflns_limit_h_max 22
_diffrn_reflns_limit_h_min -23
_diffrn_reflns_limit_k_max 12
_diffrn_reflns_limit_k_min -13
_diffrn_reflns_limit_l_max 22
_diffrn_reflns_limit_l_min -20
_diffrn_reflns_number 9352
_diffrn_reflns_point_group_measured_fraction_full 0.825
_diffrn_reflns_point_group_measured_fraction_max 0.509
_diffrn_reflns_theta_full 14.241
_diffrn_reflns_theta_max 21.765
_diffrn_reflns_theta_min 1.628
_diffrn_source synchrotron
_exptl_absorpt_coefficient_mu 2.791
_exptl_absorpt_correction_T_max 1.00000
_exptl_absorpt_correction_T_min 0.60280
_exptl_absorpt_correction_type multi-scan
_exptl_absorpt_process_details
;
CrysAlisPro 1.171.42.49 (Rigaku Oxford Diffraction, 2022)
Empirical absorption correction using spherical harmonics,
implemented in SCALE3 ABSPACK scaling algorithm.
;
_exptl_crystal_colour colourless
_exptl_crystal_colour_primary colourless
_exptl_crystal_density_diffrn 2.290
_exptl_crystal_description needle
_exptl_crystal_F_000 1712
_exptl_crystal_preparation 'Mounted in a Diamond-Anvil Cell using Daphne-7575 as pressure medium.,Luminescent'
_exptl_crystal_pressure_history 'Pressurized to 3.30 GPa and left to stabilize over ? hours.'
_exptl_crystal_recrystallization_method 'Re-crystallisation from solvent: n-pentane/dichloromethane'
_exptl_crystal_size_max 0.004
_exptl_crystal_size_mid 0.0015
_exptl_crystal_size_min 0.001
_refine_diff_density_max 2.768
_refine_diff_density_min -2.263
_refine_diff_density_rms 0.182
_refine_ls_extinction_method none
_refine_ls_goodness_of_fit_ref 1.093
_refine_ls_hydrogen_treatment constr
_refine_ls_matrix_type full
_refine_ls_number_parameters 167
_refine_ls_number_reflns 4079
_refine_ls_number_restraints 0
_refine_ls_restrained_S_all 1.093
_refine_ls_R_factor_all 0.0397
_refine_ls_R_factor_gt 0.0321
_refine_ls_shift/su_max 0.001
_refine_ls_shift/su_mean 0.000
_refine_ls_structure_factor_coef Fsqd
_refine_ls_weighting_details 'w=1/[\s^2^(Fo^2^)+(0.0526P)^2^+0.4586P] where P=(Fo^2^+2Fc^2^)/3'
_refine_ls_weighting_scheme calc
_refine_ls_wR_factor_gt 0.0946
_refine_ls_wR_factor_ref 0.1010
_reflns_Friedel_coverage 0.000
_reflns_number_gt 3232
_reflns_number_total 4079
_reflns_threshold_expression 'I > 2\s(I)'
_cod_data_source_file d4dt03036b3.cif
_cod_data_source_block 0021_3p30GPa
_cod_database_code 1573625
_shelx_shelxl_version_number 2018/3
_chemical_oxdiff_formula 'C15 H22 O P Au'
_shelx_space_group_comment
;
The symmetry employed for this shelxl refinement is uniquely defined
by the following loop, which should always be used as a source of
symmetry information in preference to the above space-group names.
They are only intended as comments.
;
_diffrn_orient_matrix_axis[1] matrixX
_diffrn_orient_matrix_axis[2] matrixY
_diffrn_orient_matrix_axis[3] matrixZ
_olex2_refinement_description
;
1. Fixed Uiso
 At 1.2 times of:
  All C(H) groups, All C(H,H) groups
 At 1.5 times of:
  All C(H,H,H) groups
2.a Secondary CH2 refined with riding coordinates:
 C10(H10A,H10B), C12(H12A,H12B), C14(H14A,H14B)
2.b Aromatic/amide H refined with riding coordinates:
 C8(H8), C7(H7), C4(H4), C5(H5)
2.c Idealised Me refined as rotating group:
 C15(H15A,H15B,H15C), C13(H13A,H13B,H13C), C9(H9A,H9B,H9C), C11(H11A,H11B,H11C)
;
_olex2_submission_special_instructions 'No special instructions were received'
_oxdiff_exptl_absorpt_empirical_details
;
Empirical correction (ABSPACK) includes:
- Absorption correction using spherical harmonics
- Frame scaling
- Detector area scaling
;
_oxdiff_exptl_absorpt_empirical_full_max 1.495
_oxdiff_exptl_absorpt_empirical_full_min 0.714

loop_
_space_group_symop_operation_xyz
'x, y, z'
'-x+1/2, -y, z+1/2'
'-x, y+1/2, -z+1/2'
'x+1/2, -y+1/2, -z'
'-x, -y, -z'
'x-1/2, y, -z-1/2'
'x, -y-1/2, z-1/2'
'-x-1/2, y-1/2, z'

loop_
_atom_site_label
_atom_site_type_symbol
_atom_site_fract_x
_atom_site_fract_y
_atom_site_fract_z
_atom_site_U_iso_or_equiv
_atom_site_adp_type
_atom_site_occupancy
_atom_site_site_symmetry_order
_atom_site_calc_flag
_atom_site_refinement_flags_posn
_atom_site_refinement_flags_adp
_atom_site_refinement_flags_occupancy
_atom_site_disorder_assembly
_atom_site_disorder_group
Au1 Au 0.38445(2) 0.87816(2) 0.34504(2) 0.02861(7) Uani 1 1 d . . . . .
P1 P 0.37744(6) 1.07286(10) 0.26778(7) 0.0254(2) Uani 1 1 d . . . . .
O1 O 0.3361(2) 0.0567(3) 0.5571(2) 0.0411(8) Uani 1 1 d . . . . .
C6 C 0.3524(3) 0.1793(4) 0.5195(3) 0.0300(8) Uani 1 1 d . . . . .
C3 C 0.3761(3) 0.4391(4) 0.4499(3) 0.0277(7) Uani 1 1 d . . . . .
C10 C 0.3912(3) 1.0299(4) 0.1588(2) 0.0288(8) Uani 1 1 d . . . . .
H10A H 0.361816 1.095653 0.125009 0.035 Uiso 1 1 calc R U . . .
H10B H 0.447966 1.038374 0.144981 0.035 Uiso 1 1 calc R U . . .
C8 C 0.4419(3) 0.3570(4) 0.4745(3) 0.0281(8) Uani 1 1 d . . . . .
H8 H 0.494044 0.390156 0.467270 0.034 Uiso 1 1 calc R U . . .
C2 C 0.3875(3) 0.5753(4) 0.4195(3) 0.0318(9) Uani 1 1 d . . . . .
C12 C 0.2811(3) 1.1615(4) 0.2720(3) 0.0349(9) Uani 1 1 d . . . . .
H12A H 0.269468 1.187458 0.329135 0.042 Uiso 1 1 calc R U . . .
H12B H 0.283974 1.244626 0.238786 0.042 Uiso 1 1 calc R U . . .
C7 C 0.4310(3) 0.2294(4) 0.5090(3) 0.0317(8) Uani 1 1 d . . . . .
H7 H 0.475129 0.176926 0.525205 0.038 Uiso 1 1 calc R U . . .
C15 C 0.4375(3) 1.3373(4) 0.2485(4) 0.0394(10) Uani 1 1 d . . . . .
H15A H 0.413430 1.323938 0.194577 0.059 Uiso 1 1 calc R U . . .
H15B H 0.486536 1.388709 0.242536 0.059 Uiso 1 1 calc R U . . .
H15C H 0.400709 1.386893 0.283612 0.059 Uiso 1 1 calc R U . . .
C14 C 0.4559(3) 1.1991(4) 0.2874(3) 0.0316(8) Uani 1 1 d . . . . .
H14A H 0.462252 1.210534 0.347136 0.038 Uiso 1 1 calc R U . . .
H14B H 0.506585 1.165233 0.265255 0.038 Uiso 1 1 calc R U . . .
C4 C 0.2991(3) 0.3846(4) 0.4609(3) 0.0325(8) Uani 1 1 d . . . . .
H4 H 0.254537 0.436046 0.444496 0.039 Uiso 1 1 calc R U . . .
C1 C 0.3909(3) 0.6940(4) 0.3969(3) 0.0324(9) Uani 1 1 d . . . . .
C13 C 0.2152(3) 1.0721(5) 0.2397(4) 0.0467(12) Uani 1 1 d . . . . .
H13A H 0.226213 1.047808 0.182837 0.070 Uiso 1 1 calc R U . . .
H13B H 0.164805 1.120561 0.242645 0.070 Uiso 1 1 calc R U . . .
H13C H 0.211953 0.990313 0.272980 0.070 Uiso 1 1 calc R U . . .
C5 C 0.2872(3) 0.2582(4) 0.4950(3) 0.0346(9) Uani 1 1 d . . . . .
H5 H 0.235029 0.224837 0.501819 0.042 Uiso 1 1 calc R U . . .
C9 C 0.4004(3) -0.0395(4) 0.5626(4) 0.0437(11) Uani 1 1 d . . . . .
H9A H 0.432152 -0.035566 0.512594 0.066 Uiso 1 1 calc R U . . .
H9B H 0.378695 -0.130192 0.569170 0.066 Uiso 1 1 calc R U . . .
H9C H 0.433691 -0.017614 0.609768 0.066 Uiso 1 1 calc R U . . .
C11 C 0.3630(3) 0.8856(4) 0.1361(3) 0.0330(9) Uani 1 1 d . . . . .
H11A H 0.373959 0.868385 0.078241 0.050 Uiso 1 1 calc R U . . .
H11B H 0.306045 0.878002 0.146055 0.050 Uiso 1 1 calc R U . . .
H11C H 0.391174 0.819721 0.169743 0.050 Uiso 1 1 calc R U . . .

loop_
_atom_site_aniso_label
_atom_site_aniso_U_11
_atom_site_aniso_U_22
_atom_site_aniso_U_33
_atom_site_aniso_U_23
_atom_site_aniso_U_13
_atom_site_aniso_U_12
Au1 0.03175(12) 0.02653(10) 0.02756(13) 0.00534(4) -0.00061(5) -0.00190(4)
P1 0.0269(6) 0.0230(4) 0.0263(6) 0.0008(3) 0.0006(3) 0.0004(3)
O1 0.048(2) 0.0268(14) 0.048(2) 0.0110(12) 0.0028(14) -0.0023(11)
C6 0.037(2) 0.0256(16) 0.027(2) 0.0030(12) 0.0017(14) -0.0022(13)
C3 0.037(2) 0.0215(15) 0.025(2) 0.0024(12) 0.0008(13) 0.0013(12)
C10 0.036(3) 0.0250(17) 0.025(3) -0.0013(12) 0.0016(13) -0.0016(12)
C8 0.027(2) 0.0259(15) 0.031(2) -0.0011(12) 0.0039(13) 0.0020(12)
C2 0.037(3) 0.0284(19) 0.030(3) 0.0064(14) -0.0017(14) 0.0003(13)
C12 0.029(2) 0.0306(17) 0.045(3) -0.0057(15) -0.0002(16) 0.0027(14)
C7 0.038(2) 0.0290(17) 0.028(2) 0.0007(13) 0.0022(14) 0.0031(14)
C15 0.036(3) 0.0283(16) 0.054(3) 0.0077(17) 0.0007(18) -0.0052(15)
C14 0.032(2) 0.0276(16) 0.036(3) -0.0009(13) -0.0060(15) -0.0033(13)
C4 0.032(2) 0.0327(18) 0.033(3) 0.0028(13) -0.0049(16) 0.0010(13)
C1 0.032(2) 0.034(2) 0.031(3) 0.0069(15) -0.0021(14) -0.0033(13)
C13 0.032(3) 0.045(2) 0.064(4) -0.017(2) 0.002(2) 0.0012(17)
C5 0.038(2) 0.0304(17) 0.036(3) 0.0050(14) -0.0030(15) -0.0055(15)
C9 0.067(4) 0.0220(18) 0.042(3) 0.0046(15) 0.003(2) 0.0074(17)
C11 0.048(3) 0.0252(18) 0.026(2) -0.0060(13) -0.0036(18) -0.0044(14)

loop_
_atom_type_symbol
_atom_type_description
_atom_type_scat_dispersion_real
_atom_type_scat_dispersion_imag
_atom_type_scat_source
C C -0.0001 0.0005 'International Tables Vol C Tables 4.2.6.8 and 6.1.1.4'
H H 0.0000 0.0000 'International Tables Vol C Tables 4.2.6.8 and 6.1.1.4'
O O 0.0016 0.0018 'International Tables Vol C Tables 4.2.6.8 and 6.1.1.4'
P P 0.0342 0.0304 'International Tables Vol C Tables 4.2.6.8 and 6.1.1.4'
Au Au -0.4672 3.5799 'International Tables Vol C Tables 4.2.6.8 and 6.1.1.4'

loop_
_axis.id
_axis.type
_axis.equipment
_axis.parity
_axis.depends_on
_axis.zero
_axis.vector[1]
_axis.vector[2]
_axis.vector[3]
source . source . . . 1.00000000 0.00000000 0.00000000
omega rotation goniometer -1 . -0.00106000 0.00000000 0.00000000 1.00000000
kappa rotation goniometer -1 omega 0.00000000 -0.76604444 0.00000000 0.64278761
phi rotation goniometer -1 kappa . 0.00000000 0.00000000 1.00000000
theta rotation goniometer -1 . 0.00200000 0.00000000 0.00000000 1.00000000
matrixX general general . phi . 1.00000000 0.00000000 0.00000000
matrixY general general . phi . 0.00000000 1.00000000 0.00000000
matrixZ general general . phi . 0.00000000 0.00000000 1.00000000
dacX translation general . phi . 0.00000000 1.00000000 0.00000000
dacY translation general . phi . -1.00000000 0.00000000 0.00000000
dacZ translation general . phi . 0.00000000 0.00000000 1.00000000

loop_
_geom_angle_atom_site_label_1
_geom_angle_atom_site_label_2
_geom_angle_atom_site_label_3
_geom_angle
_geom_angle_site_symmetry_1
_geom_angle_site_symmetry_3
_geom_angle_publ_flag
C1 Au1 P1 171.72(15) . . ?
C10 P1 Au1 109.08(14) . . ?
C10 P1 C12 104.9(2) . . ?
C10 P1 C14 103.5(2) . . ?
C12 P1 Au1 114.99(16) . . ?
C14 P1 Au1 115.78(14) . . ?
C14 P1 C12 107.49(19) . . ?
C6 O1 C9 117.1(4) . . ?
O1 C6 C7 122.9(4) . . ?
O1 C6 C5 117.2(4) . . ?
C7 C6 C5 119.9(4) . . ?
C8 C3 C2 121.3(4) . . ?
C8 C3 C4 117.3(3) . . ?
C4 C3 C2 121.3(4) . . ?
P1 C10 H10A 108.8 . . ?
P1 C10 H10B 108.8 . . ?
H10A C10 H10B 107.7 . . ?
C11 C10 P1 113.8(3) . . ?
C11 C10 H10A 108.8 . . ?
C11 C10 H10B 108.8 . . ?
C3 C8 H8 119.2 . . ?
C3 C8 C7 121.6(4) . . ?
C7 C8 H8 119.2 . . ?
C1 C2 C3 174.2(5) . . ?
P1 C12 H12A 109.5 . . ?
P1 C12 H12B 109.5 . . ?
H12A C12 H12B 108.1 . . ?
C13 C12 P1 110.7(3) . . ?
C13 C12 H12A 109.5 . . ?
C13 C12 H12B 109.5 . . ?
C6 C7 C8 119.2(4) . . ?
C6 C7 H7 120.4 . . ?
C8 C7 H7 120.4 . . ?
H15A C15 H15B 109.5 . . ?
H15A C15 H15C 109.5 . . ?
H15B C15 H15C 109.5 . . ?
C14 C15 H15A 109.5 . . ?
C14 C15 H15B 109.5 . . ?
C14 C15 H15C 109.5 . . ?
P1 C14 H14A 109.0 . . ?
P1 C14 H14B 109.0 . . ?
C15 C14 P1 112.7(3) . . ?
C15 C14 H14A 109.0 . . ?
C15 C14 H14B 109.0 . . ?
H14A C14 H14B 107.8 . . ?
C3 C4 H4 119.1 . . ?
C5 C4 C3 121.8(4) . . ?
C5 C4 H4 119.1 . . ?
C2 C1 Au1 170.7(4) . . ?
C12 C13 H13A 109.5 . . ?
C12 C13 H13B 109.5 . . ?
C12 C13 H13C 109.5 . . ?
H13A C13 H13B 109.5 . . ?
H13A C13 H13C 109.5 . . ?
H13B C13 H13C 109.5 . . ?
C6 C5 H5 119.9 . . ?
C4 C5 C6 120.2(4) . . ?
C4 C5 H5 119.9 . . ?
O1 C9 H9A 109.5 . . ?
O1 C9 H9B 109.5 . . ?
O1 C9 H9C 109.5 . . ?
H9A C9 H9B 109.5 . . ?
H9A C9 H9C 109.5 . . ?
H9B C9 H9C 109.5 . . ?
C10 C11 H11A 109.5 . . ?
C10 C11 H11B 109.5 . . ?
C10 C11 H11C 109.5 . . ?
H11A C11 H11B 109.5 . . ?
H11A C11 H11C 109.5 . . ?
H11B C11 H11C 109.5 . . ?

loop_
_geom_bond_atom_site_label_1
_geom_bond_atom_site_label_2
_geom_bond_distance
_geom_bond_site_symmetry_2
_geom_bond_publ_flag
Au1 P1 2.2684(10) . ?
Au1 C1 1.980(4) . ?
P1 C10 1.811(4) . ?
P1 C12 1.817(4) . ?
P1 C14 1.817(4) . ?
O1 C6 1.365(5) . ?
O1 C9 1.422(6) . ?
C6 C7 1.400(6) . ?
C6 C5 1.385(6) . ?
C3 C8 1.409(6) . ?
C3 C2 1.427(5) . ?
C3 C4 1.393(6) . ?
C10 H10A 0.9700 . ?
C10 H10B 0.9700 . ?
C10 C11 1.525(5) . ?
C8 H8 0.9300 . ?
C8 C7 1.373(5) . ?
C2 C1 1.214(6) . ?
C12 H12A 0.9700 . ?
C12 H12B 0.9700 . ?
C12 C13 1.490(6) . ?
C7 H7 0.9300 . ?
C15 H15A 0.9600 . ?
C15 H15B 0.9600 . ?
C15 H15C 0.9600 . ?
C15 C14 1.515(5) . ?
C14 H14A 0.9700 . ?
C14 H14B 0.9700 . ?
C4 H4 0.9300 . ?
C4 C5 1.361(5) . ?
C13 H13A 0.9600 . ?
C13 H13B 0.9600 . ?
C13 H13C 0.9600 . ?
C5 H5 0.9300 . ?
C9 H9A 0.9600 . ?
C9 H9B 0.9600 . ?
C9 H9C 0.9600 . ?
C11 H11A 0.9600 . ?
C11 H11B 0.9600 . ?
C11 H11C 0.9600 . ?

loop_
_geom_torsion_atom_site_label_1
_geom_torsion_atom_site_label_2
_geom_torsion_atom_site_label_3
_geom_torsion_atom_site_label_4
_geom_torsion
_geom_torsion_site_symmetry_1
_geom_torsion_site_symmetry_2
_geom_torsion_site_symmetry_3
_geom_torsion_site_symmetry_4
_geom_torsion_publ_flag
Au1 P1 C10 C11 28.9(4) . . . . ?
Au1 P1 C12 C13 -61.0(4) . . . . ?
Au1 P1 C14 C15 -167.3(3) . . . . ?
O1 C6 C7 C8 -176.5(4) . . . . ?
O1 C6 C5 C4 176.7(4) . . . . ?
C3 C8 C7 C6 0.4(6) . . . . ?
C3 C4 C5 C6 -0.4(7) . . . . ?
C10 P1 C12 C13 58.8(4) . . . . ?
C10 P1 C14 C15 73.4(4) . . . . ?
C8 C3 C4 C5 0.8(7) . . . . ?
C2 C3 C8 C7 175.6(4) . . . . ?
C2 C3 C4 C5 -175.6(5) . . . . ?
C12 P1 C10 C11 -94.8(4) . . . . ?
C12 P1 C14 C15 -37.2(4) . . . . ?
C7 C6 C5 C4 -0.2(7) . . . . ?
C14 P1 C10 C11 152.7(3) . . . . ?
C14 P1 C12 C13 168.5(4) . . . . ?
C4 C3 C8 C7 -0.8(6) . . . . ?
C5 C6 C7 C8 0.1(6) . . . . ?
C9 O1 C6 C7 -19.2(6) . . . . ?
C9 O1 C6 C5 164.0(4) . . . . ?
